data_4079863
loop_
_publ_author_name
'Rahaman, S. M. Wahidur'
'Dinda, Shrabani'
'Sinha, Arup'
'Bera, Jitendra K.'

_publ_section_title
;
 A Noninnocent Cyclooctadiene (COD) in the Reaction of an
 &#x201C;Ir(COD)(OAc)&#x201D; Precursor with Imidazolium Salts
;
_journal_issue 1
_journal_name_full Organometallics
_journal_page_first 192
_journal_paper_doi 10.1021/om300982q
_journal_volume 32
_journal_year 2013
_chemical_formula_moiety 'C28 H30 Br Ir N4, C10.25 H10.50 Cl10.50'
_chemical_formula_sum 'C28.25 H30.5 Br Cl0.5 Ir N4'
_chemical_formula_weight 715.40
_chemical_name_systematic
; 
 ? 
;
_space_group_IT_number 85
_symmetry_cell_setting tetragonal
_symmetry_space_group_name_Hall '-P 4a'
_symmetry_space_group_name_H-M 'P 4/n :2'
_atom_sites_solution_hydrogens geom
_atom_sites_solution_primary direct
_atom_sites_solution_secondary difmap
_audit_creation_method SHELXL-97
_cell_angle_alpha 90.00
_cell_angle_beta 90.00
_cell_angle_gamma 90.00
_cell_formula_units_Z 8
_cell_length_a 24.6864(6)
_cell_length_b 24.6864(6)
_cell_length_c 8.3649(4)
_cell_measurement_reflns_used 4357
_cell_measurement_temperature 100(2)
_cell_measurement_theta_max 25.51
_cell_measurement_theta_min 2.33
_cell_volume 5097.7(3)
_computing_cell_refinement 'Bruker SAINT'
_computing_data_collection 'Bruker APEX'
_computing_data_reduction 'Bruker SAINT'
_computing_molecular_graphics ORTEP
_computing_publication_material ciftab
_computing_structure_refinement 'SHELXL-97 (Sheldrick, 1997)'
_computing_structure_solution 'SHELXS-97 (Sheldrick, 1990)'
_diffrn_ambient_temperature 100(2)
_diffrn_measured_fraction_theta_full 0.998
_diffrn_measured_fraction_theta_max 0.998
_diffrn_measurement_device_type 'Bruker SMART APEX'
_diffrn_measurement_method 'omega scans'
_diffrn_radiation_monochromator graphite
_diffrn_radiation_source 'fine-focus sealed tube'
_diffrn_radiation_type MoK\a
_diffrn_radiation_wavelength 0.71073
_diffrn_reflns_av_R_equivalents 0.0603
_diffrn_reflns_av_sigmaI/netI 0.0415
_diffrn_reflns_limit_h_max 29
_diffrn_reflns_limit_h_min -28
_diffrn_reflns_limit_k_max 29
_diffrn_reflns_limit_k_min -29
_diffrn_reflns_limit_l_max 7
_diffrn_reflns_limit_l_min -9
_diffrn_reflns_number 24969
_diffrn_reflns_theta_full 24.71
_diffrn_reflns_theta_max 24.71
_diffrn_reflns_theta_min 2.43
_exptl_absorpt_coefficient_mu 6.883
_exptl_absorpt_correction_T_max 0.3259
_exptl_absorpt_correction_T_min 0.2241
_exptl_absorpt_correction_type numerical
_exptl_absorpt_process_details SADABS
_exptl_crystal_colour red
_exptl_crystal_density_diffrn 1.866
_exptl_crystal_density_method 'not measured'
_exptl_crystal_description block
_exptl_crystal_F_000 2788
_exptl_crystal_size_max 0.31
_exptl_crystal_size_mid 0.25
_exptl_crystal_size_min 0.21
_refine_diff_density_max 2.001
_refine_diff_density_min -2.383
_refine_diff_density_rms 0.154
_refine_ls_extinction_method none
_refine_ls_goodness_of_fit_ref 1.055
_refine_ls_hydrogen_treatment constr
_refine_ls_matrix_type full
_refine_ls_number_parameters 315
_refine_ls_number_reflns 4339
_refine_ls_number_restraints 2
_refine_ls_restrained_S_all 1.058
_refine_ls_R_factor_all 0.0548
_refine_ls_R_factor_gt 0.0378
_refine_ls_shift/su_max 0.001
_refine_ls_shift/su_mean 0.000
_refine_ls_structure_factor_coef Fsqd
_refine_ls_weighting_details 'calc w=1/[\s^2^(Fo^2^)+(0.0458P)^2^+8.7829P] where P=(Fo^2^+2Fc^2^)/3'
_refine_ls_weighting_scheme calc
_refine_ls_wR_factor_gt 0.0855
_refine_ls_wR_factor_ref 0.0943
_reflns_number_gt 3317
_reflns_number_total 4339
_reflns_threshold_expression >2sigma(I)
_cod_data_source_file om300982q_si_002.cif
_cod_data_source_block compound2
_cod_depositor_comments
;
The following automatic conversions were performed:

'_symmetry_cell_setting' value 'Tetragonal' changed to 'tetragonal'
according to /home/saulius/struct/CIF-dictionaries/cif_core.dic
dictionary named 'cif_core.dic' version 2.4.2 from 2011-04-26.

Automatic conversion script
Id: cif_fix_values 1891 2012-01-12 08:04:46Z andrius 
;
_cod_original_sg_symbol_H-M P4/n
_cod_original_formula_sum 'C28.25 H30.50 Br Cl0.50 Ir N4'
_cod_database_code 4079863

loop_
_symmetry_equiv_pos_as_xyz
'x, y, z'
'-y+1/2, x, z'
'-x+1/2, -y+1/2, z'
'y, -x+1/2, z'
'-x, -y, -z'
'y-1/2, -x, -z'
'x-1/2, y-1/2, -z'
'-y, x-1/2, -z'

loop_
_atom_site_label
_atom_site_type_symbol
_atom_site_fract_x
_atom_site_fract_y
_atom_site_fract_z
_atom_site_U_iso_or_equiv
_atom_site_adp_type
_atom_site_occupancy
_atom_site_symmetry_multiplicity
_atom_site_calc_flag
_atom_site_refinement_flags
Ir1 Ir 0.657139(11) 0.532815(11) 0.15465(3) 0.02129(11) Uani 1 1 d .
Br1 Br 0.60675(3) 0.44692(3) 0.28322(9) 0.0317(2) Uani 1 1 d .
N3 N 0.5700(2) 0.5378(2) -0.0753(7) 0.0252(13) Uani 1 1 d .
C21 C 0.5497(3) 0.5257(3) -0.2263(9) 0.0330(18) Uani 1 1 d .
H21 H 0.5150 0.5348 -0.2675 0.040 Uiso 1 1 calc R
N4 N 0.6334(2) 0.4938(2) -0.1967(6) 0.0253(14) Uani 1 1 d .
C22 C 0.5893(3) 0.4984(3) -0.3020(9) 0.0336(19) Uani 1 1 d .
H22 H 0.5877 0.4847 -0.4080 0.040 Uiso 1 1 calc R
N2 N 0.5792(2) 0.5719(2) 0.1772(6) 0.0225(13) Uani 1 1 d .
N1 N 0.5953(2) 0.6078(2) 0.4290(7) 0.0255(13) Uani 1 1 d .
C23 C 0.6219(3) 0.5185(3) -0.0563(8) 0.0233(16) Uani 1 1 d .
C8 C 0.7026(3) 0.6419(3) 0.2089(9) 0.0335(18) Uani 1 1 d .
H8B H 0.6682 0.6580 0.2471 0.040 Uiso 1 1 calc R
H8A H 0.7264 0.6718 0.1728 0.040 Uiso 1 1 calc R
C1 C 0.6908(3) 0.6046(3) 0.0684(8) 0.0256(16) Uani 1 1 d .
H1 H 0.6633 0.6226 -0.0014 0.031 Uiso 1 1 calc R
C7 C 0.7300(3) 0.6121(3) 0.3475(9) 0.0342(19) Uani 1 1 d .
H7A H 0.7692 0.6087 0.3253 0.041 Uiso 1 1 calc R
H7B H 0.7256 0.6334 0.4468 0.041 Uiso 1 1 calc R
C17 C 0.5605(3) 0.6000(3) 0.3068(8) 0.0227(16) Uani 1 1 d .
C4 C 0.7389(3) 0.5050(3) 0.1308(9) 0.0324(18) Uani 1 1 d .
H4 H 0.7427 0.4673 0.0886 0.039 Uiso 1 1 calc R
C20 C 0.5467(3) 0.5668(3) 0.0525(8) 0.0228(16) Uani 1 1 d .
C2 C 0.7408(3) 0.5917(3) -0.0343(9) 0.0321(18) Uani 1 1 d .
H2B H 0.7291 0.5797 -0.1419 0.039 Uiso 1 1 calc R
H2A H 0.7631 0.6247 -0.0470 0.039 Uiso 1 1 calc R
C5 C 0.7250(3) 0.5084(3) 0.2960(9) 0.0311(18) Uani 1 1 d .
H5 H 0.7217 0.4736 0.3564 0.037 Uiso 1 1 calc R
C6 C 0.7058(3) 0.5559(3) 0.3717(8) 0.0275(17) Uani 1 1 d .
H6 H 0.6873 0.5501 0.4765 0.033 Uiso 1 1 calc R
C12 C 0.5789(3) 0.6356(3) 0.5544(9) 0.0305(18) Uani 1 1 d .
C16 C 0.5062(3) 0.6211(3) 0.3103(8) 0.0267(17) Uani 1 1 d .
C19 C 0.4940(3) 0.5869(3) 0.0434(9) 0.0261(17) Uani 1 1 d .
H19 H 0.4729 0.5822 -0.0505 0.031 Uiso 1 1 calc R
C18 C 0.4739(3) 0.6133(3) 0.1720(9) 0.0301(18) Uani 1 1 d .
H18 H 0.4379 0.6268 0.1696 0.036 Uiso 1 1 calc R
C14 C 0.4888(3) 0.6497(3) 0.4483(9) 0.0335(19) Uani 1 1 d .
C11 C 0.6196(4) 0.6455(3) 0.6831(9) 0.043(2) Uani 1 1 d .
H11A H 0.6457 0.6157 0.6852 0.064 Uiso 1 1 calc R
H11C H 0.6011 0.6478 0.7866 0.064 Uiso 1 1 calc R
H11B H 0.6386 0.6796 0.6620 0.064 Uiso 1 1 calc R
C13 C 0.5261(3) 0.6566(3) 0.5678(9) 0.035(2) Uani 1 1 d .
H13 H 0.5162 0.6759 0.6615 0.043 Uiso 1 1 calc R
C3 C 0.7739(3) 0.5478(3) 0.0438(9) 0.0359(19) Uani 1 1 d .
H3A H 0.7990 0.5646 0.1218 0.043 Uiso 1 1 calc R
H3B H 0.7961 0.5295 -0.0388 0.043 Uiso 1 1 calc R
C15 C 0.4318(3) 0.6706(3) 0.4608(11) 0.043(2) Uani 1 1 d .
H15A H 0.4288 0.6944 0.5541 0.065 Uiso 1 1 calc R
H15B H 0.4067 0.6401 0.4727 0.065 Uiso 1 1 calc R
H15C H 0.4227 0.6910 0.3639 0.065 Uiso 1 1 calc R
C25 C 0.6832(3) 0.4068(3) -0.2228(9) 0.0276(17) Uani 1 1 d .
C24 C 0.6837(3) 0.4675(3) -0.2366(9) 0.0306(18) Uani 1 1 d .
H23A H 0.7125 0.4819 -0.1657 0.037 Uiso 1 1 calc R
H23B H 0.6935 0.4773 -0.3477 0.037 Uiso 1 1 calc R
C26 C 0.6685(3) 0.3820(3) -0.0772(9) 0.0336(18) Uani 1 1 d .
H26 H 0.6584 0.4037 0.0117 0.040 Uiso 1 1 calc R
C30 C 0.7003(3) 0.3749(3) -0.3466(10) 0.041(2) Uani 1 1 d .
H30 H 0.7106 0.3911 -0.4450 0.049 Uiso 1 1 calc R
C27 C 0.6686(3) 0.3265(3) -0.0635(10) 0.041(2) Uani 1 1 d .
H27 H 0.6567 0.3102 0.0331 0.050 Uiso 1 1 calc R
C29 C 0.7027(4) 0.3189(4) -0.3298(11) 0.053(3) Uani 1 1 d .
H29 H 0.7159 0.2972 -0.4151 0.064 Uiso 1 1 calc R
C28 C 0.6857(4) 0.2944(4) -0.1871(5) 0.053(3) Uani 1 1 d .
H28 H 0.6861 0.2561 -0.1763 0.063 Uiso 1 1 calc R
Cl2S Cl 0.7500(4) 0.7500(4) 0.5310(5) 0.0617(13) Uiso 1 4 d SRD
Cl1S Cl 0.7500(4) 0.7500(4) 0.8719(5) 0.144(3) Uiso 1 4 d SRD
C1S C 0.7762(15) 0.7767(14) 0.703(2) 0.063(11) Uiso 0.25 1 d PD
H1S1 H 0.7922 0.7929 0.6058 0.076 Uiso 0.25 1 calc PR
H1S2 H 0.7922 0.7929 0.8007 0.076 Uiso 0.25 1 calc PR

loop_
_atom_site_aniso_label
_atom_site_aniso_U_11
_atom_site_aniso_U_22
_atom_site_aniso_U_33
_atom_site_aniso_U_23
_atom_site_aniso_U_13
_atom_site_aniso_U_12
Ir1 0.02071(17) 0.02340(17) 0.01974(17) 0.00217(11) -0.00002(12) 0.00137(12)
Br1 0.0358(4) 0.0317(4) 0.0276(4) 0.0031(3) 0.0007(3) -0.0025(3)
N3 0.028(3) 0.025(3) 0.023(3) 0.001(3) -0.002(3) 0.000(3)
C21 0.043(5) 0.029(4) 0.027(4) 0.006(3) -0.012(4) -0.008(4)
N4 0.033(4) 0.024(3) 0.019(3) 0.001(3) 0.003(3) 0.000(3)
C22 0.047(5) 0.024(4) 0.029(4) 0.004(3) -0.007(4) -0.010(4)
N2 0.023(3) 0.018(3) 0.027(3) 0.009(3) 0.001(3) -0.001(2)
N1 0.028(3) 0.025(3) 0.023(3) 0.006(3) 0.004(3) 0.002(3)
C23 0.030(4) 0.022(4) 0.018(4) 0.006(3) 0.002(3) -0.002(3)
C8 0.035(4) 0.032(4) 0.033(4) 0.001(4) 0.003(4) -0.009(4)
C1 0.032(4) 0.026(4) 0.019(4) 0.005(3) -0.007(3) 0.004(3)
C7 0.028(4) 0.037(5) 0.038(5) -0.007(4) -0.005(4) -0.008(4)
C17 0.029(4) 0.019(4) 0.020(4) 0.009(3) 0.003(3) -0.008(3)
C4 0.022(4) 0.040(5) 0.036(5) 0.005(4) 0.003(3) 0.009(3)
C20 0.026(4) 0.019(4) 0.023(4) 0.006(3) -0.007(3) -0.002(3)
C2 0.027(4) 0.037(4) 0.033(4) 0.005(4) 0.005(3) -0.002(3)
C5 0.019(4) 0.041(5) 0.034(5) 0.015(4) -0.007(3) -0.004(3)
C6 0.027(4) 0.037(4) 0.019(4) 0.005(3) -0.003(3) -0.004(3)
C12 0.043(5) 0.024(4) 0.025(4) 0.003(3) 0.012(4) 0.001(3)
C16 0.028(4) 0.022(4) 0.030(4) 0.009(3) 0.005(3) -0.005(3)
C19 0.026(4) 0.023(4) 0.030(4) 0.004(3) -0.005(3) -0.001(3)
C18 0.012(3) 0.025(4) 0.054(5) 0.006(4) 0.003(3) 0.000(3)
C14 0.046(5) 0.018(4) 0.037(5) 0.006(3) 0.018(4) 0.004(3)
C11 0.060(6) 0.037(5) 0.032(5) -0.004(4) -0.001(4) -0.003(4)
C13 0.058(6) 0.023(4) 0.026(5) 0.005(3) 0.011(4) 0.007(4)
C3 0.022(4) 0.048(5) 0.037(5) 0.000(4) 0.009(4) -0.001(4)
C15 0.042(5) 0.027(4) 0.061(6) 0.002(4) 0.028(4) 0.007(4)
C25 0.021(4) 0.033(4) 0.028(4) 0.002(3) 0.002(3) -0.001(3)
C24 0.037(4) 0.030(4) 0.025(4) -0.003(3) 0.008(3) -0.004(3)
C26 0.031(4) 0.034(4) 0.036(5) 0.001(4) 0.000(4) 0.003(4)
C30 0.038(5) 0.044(5) 0.039(5) 0.009(4) 0.014(4) 0.003(4)
C27 0.035(5) 0.040(5) 0.049(6) 0.011(4) 0.005(4) 0.006(4)
C29 0.059(6) 0.037(5) 0.064(7) -0.013(5) 0.019(5) 0.010(5)
C28 0.046(6) 0.032(5) 0.080(7) 0.008(5) -0.001(5) 0.010(4)

loop_
_atom_type_symbol
_atom_type_description
_atom_type_scat_dispersion_real
_atom_type_scat_dispersion_imag
_atom_type_scat_source
C C 0.0033 0.0016 'International Tables Vol C Tables 4.2.6.8 and 6.1.1.4'
H H 0.0000 0.0000 'International Tables Vol C Tables 4.2.6.8 and 6.1.1.4'
N N 0.0061 0.0033 'International Tables Vol C Tables 4.2.6.8 and 6.1.1.4'
Ir Ir -1.4442 7.9887 'International Tables Vol C Tables 4.2.6.8 and 6.1.1.4'
Br Br -0.2901 2.4595 'International Tables Vol C Tables 4.2.6.8 and 6.1.1.4'
Cl Cl 0.1484 0.1585 'International Tables Vol C Tables 4.2.6.8 and 6.1.1.4'

loop_
_geom_angle_atom_site_label_1
_geom_angle_atom_site_label_2
_geom_angle_atom_site_label_3
_geom_angle
_geom_angle_site_symmetry_1
_geom_angle_site_symmetry_3
C23 Ir1 C1 91.0(3) . .
C23 Ir1 C5 141.2(3) . .
C1 Ir1 C5 96.8(3) . .
C23 Ir1 C4 105.7(3) . .
C1 Ir1 C4 82.2(3) . .
C5 Ir1 C4 38.9(3) . .
C23 Ir1 N2 76.6(2) . .
C1 Ir1 N2 90.4(2) . .
C5 Ir1 N2 140.9(3) . .
C4 Ir1 N2 172.2(3) . .
C23 Ir1 C6 171.6(3) . .
C1 Ir1 C6 81.4(3) . .
C5 Ir1 C6 37.5(3) . .
C4 Ir1 C6 69.7(3) . .
N2 Ir1 C6 107.0(2) . .
C23 Ir1 Br1 90.70(19) . .
C1 Ir1 Br1 174.07(19) . .
C5 Ir1 Br1 85.3(2) . .
C4 Ir1 Br1 102.8(2) . .
N2 Ir1 Br1 84.53(14) . .
C6 Ir1 Br1 97.14(18) . .
C23 N3 C21 111.5(6) . .
C23 N3 C20 118.0(6) . .
C21 N3 C20 130.5(6) . .
C22 C21 N3 105.8(7) . .
C23 N4 C22 110.2(6) . .
C23 N4 C24 125.8(6) . .
C22 N4 C24 124.0(6) . .
C21 C22 N4 108.0(7) . .
C20 N2 C17 118.0(6) . .
C20 N2 Ir1 115.4(5) . .
C17 N2 Ir1 126.6(5) . .
C12 N1 C17 118.8(6) . .
N4 C23 N3 104.6(6) . .
N4 C23 Ir1 139.0(5) . .
N3 C23 Ir1 116.5(5) . .
C1 C8 C7 112.2(6) . .
C8 C1 C2 113.8(6) . .
C8 C1 Ir1 108.9(5) . .
C2 C1 Ir1 109.8(5) . .
C6 C7 C8 111.5(6) . .
N1 C17 N2 117.3(6) . .
N1 C17 C16 121.8(6) . .
N2 C17 C16 120.9(6) . .
C5 C4 C3 123.5(7) . .
C5 C4 Ir1 70.3(4) . .
C3 C4 Ir1 110.6(5) . .
N2 C20 C19 125.1(7) . .
N2 C20 N3 113.5(6) . .
C19 C20 N3 121.4(6) . .
C3 C2 C1 110.0(6) . .
C6 C5 C4 124.2(7) . .
C6 C5 Ir1 75.6(4) . .
C4 C5 Ir1 70.7(4) . .
C5 C6 C7 124.4(7) . .
C5 C6 Ir1 66.9(4) . .
C7 C6 Ir1 109.4(4) . .
N1 C12 C13 122.7(7) . .
N1 C12 C11 116.9(7) . .
C13 C12 C11 120.4(7) . .
C18 C16 C14 124.1(7) . .
C18 C16 C17 117.3(6) . .
C14 C16 C17 118.6(7) . .
C18 C19 C20 118.1(7) . .
C19 C18 C16 120.5(7) . .
C13 C14 C16 116.8(7) . .
C13 C14 C15 122.4(7) . .
C16 C14 C15 120.8(7) . .
C14 C13 C12 121.3(7) . .
C2 C3 C4 113.1(6) . .
C30 C25 C26 118.9(7) . .
C30 C25 C24 120.9(7) . .
C26 C25 C24 120.0(7) . .
N4 C24 C25 115.1(6) . .
C27 C26 C25 120.2(7) . .
C25 C30 C29 120.6(8) . .
C28 C27 C26 121.0(8) . .
C30 C29 C28 120.1(8) . .
C27 C28 C29 119.0(8) . .
C1S Cl2S C1S 44.9(9) 4_565 .
C1S Cl2S C1S 65.4(14) 4_565 2_655
C1S Cl2S C1S 44.9(9) . 2_655
C1S Cl2S C1S 44.9(9) 4_565 3_665
C1S Cl2S C1S 65.4(14) . 3_665
C1S Cl2S C1S 44.9(9) 2_655 3_665
C1S Cl1S C1S 45.6(9) 4_565 .
C1S Cl1S C1S 66.5(14) 4_565 2_655
C1S Cl1S C1S 45.6(9) . 2_655
C1S Cl1S C1S 45.6(9) 4_565 3_665
C1S Cl1S C1S 66.5(14) . 3_665
C1S Cl1S C1S 45.6(9) 2_655 3_665
C1S C1S C1S 90.000(18) 4_565 2_655
C1S C1S Cl1S 67.2(5) 4_565 .
C1S C1S Cl1S 67.2(5) 2_655 .
C1S C1S Cl2S 67.6(5) 4_565 .
C1S C1S Cl2S 67.6(5) 2_655 .
Cl1S C1S Cl2S 114.1(12) . .
C1S C1S C1S 45.000(13) 4_565 3_665
C1S C1S C1S 45.000(9) 2_655 3_665
Cl1S C1S C1S 56.8(7) . 3_665
Cl2S C1S C1S 57.3(7) . 3_665

loop_
_geom_bond_atom_site_label_1
_geom_bond_atom_site_label_2
_geom_bond_distance
_geom_bond_site_symmetry_2
Ir1 C23 1.999(7) .
Ir1 C1 2.085(7) .
Ir1 C5 2.137(7) .
Ir1 C4 2.142(7) .
Ir1 N2 2.161(6) .
Ir1 C6 2.250(7) .
Ir1 Br1 2.6834(8) .
N3 C23 1.376(8) .
N3 C21 1.392(9) .
N3 C20 1.409(9) .
C21 C22 1.346(11) .
N4 C23 1.353(8) .
N4 C22 1.406(9) .
N4 C24 1.440(9) .
N2 C20 1.321(8) .
N2 C17 1.368(8) .
N1 C12 1.318(8) .
N1 C17 1.349(9) .
C8 C1 1.522(10) .
C8 C7 1.530(10) .
C1 C2 1.537(10) .
C7 C6 1.523(10) .
C17 C16 1.438(10) .
C4 C5 1.426(10) .
C4 C3 1.547(10) .
C20 C19 1.394(9) .
C2 C3 1.506(10) .
C5 C6 1.414(10) .
C12 C13 1.406(10) .
C12 C11 1.492(11) .
C16 C18 1.418(10) .
C16 C14 1.419(10) .
C19 C18 1.353(10) .
C14 C13 1.371(11) .
C14 C15 1.503(11) .
C25 C30 1.368(10) .
C25 C26 1.411(10) .
C25 C24 1.505(9) .
C26 C27 1.374(10) .
C30 C29 1.389(12) .
C27 C28 1.370(10) .
C29 C28 1.402(10) .
Cl2S C1S 1.712(19) 4_565
Cl2S C1S 1.711(18) .
Cl2S C1S 1.711(19) 2_655
Cl2S C1S 1.712(19) 3_665
Cl1S C1S 1.686(19) 4_565
Cl1S C1S 1.686(18) .
Cl1S C1S 1.686(19) 2_655
Cl1S C1S 1.686(19) 3_665
C1S C1S 1.31(3) 4_565
C1S C1S 1.31(3) 2_655
C1S C1S 1.85(4) 3_665
